data_1010263
loop_
_publ_author_name
'Hoard, J L'
'Grenko, J D'

_publ_section_title
;
The Crystal Structure of Cadmium Hydroxychloride, Cd O H Cl
;
_journal_coden_ASTM ZEKGAX
_journal_name_full
;
Zeitschrift fuer Kristallographie, Kristallgeometrie, Kristallphysik,
Kristallchemie (-144,1977)
;
_journal_page_first 110
_journal_page_last 119
_journal_volume 87
_journal_year 1934
_chemical_formula_structural 'Cd (O H) Cl'
_chemical_formula_sum 'Cd Cl H O'
_chemical_name_systematic 'Cadmium hydroxochloride'
_space_group_IT_number 186
_symmetry_cell_setting hexagonal
_symmetry_Int_Tables_number 186
_symmetry_space_group_name_Hall 'P 6c -2c'
_symmetry_space_group_name_H-M 'P 63 m c'
_cell_angle_alpha 90
_cell_angle_beta 90
_cell_angle_gamma 120
_cell_formula_units_Z 2
_cell_length_a 3.66
_cell_length_b 3.66
_cell_length_c 10.27
_cell_volume 119.1
_exptl_crystal_density_meas 4.56
_cod_original_formula_sum 'H Cd Cl O'
_cod_database_code 1010263

loop_
_symmetry_equiv_pos_as_xyz
x,y,z
-y,x-y,z
y-x,-x,z
-y,-x,z
y-x,y,z
x,x-y,z
-x,-y,1/2+z
y,y-x,1/2+z
x-y,x,1/2+z
y,x,1/2+z
x-y,-y,1/2+z
-x,y-x,1/2+z

loop_
_atom_site_label
_atom_site_type_symbol
_atom_site_symmetry_multiplicity
_atom_site_Wyckoff_symbol
_atom_site_fract_x
_atom_site_fract_y
_atom_site_fract_z
_atom_site_occupancy
_atom_site_attached_hydrogens
_atom_site_calc_flag
Cd1 Cd2+ 2 b 0.3333 0.6667 0. 1. 0 d
Cl1 Cl1- 2 b 0.3333 0.6667 0.337(10) 1. 0 d
O1 O2- 2 a 0. 0. 0.10(1) 1. 1 d
H1 H1+ 2 a -1. -1. -1. 1. 0 dum

loop_
_atom_type_symbol
_atom_type_oxidation_number
Cd2+ 2.000
Cl1- -1.000
O2- -2.000
H1+ 1.000
